data_4349171
loop_
_publ_author_name
'Iranmanesh, Hasti'
'Arachchige, Kasun S. A.'
'Bhadbhade, Mohan'
'Donald, William A.'
'Liew, Jane Y.'
'Liu, Kenny T.-C.'
'Luis, Ena T.'
'Moore, Evan G.'
'Price, Jason R.'
'Yan, Hong'
'Yang, Jiajia'
'Beves, Jonathon E.'

_publ_section_title
;
 Chiral Ruthenium(II) Complexes as Supramolecular Building Blocks for
 Heterometallic Self-Assembly.
;
_journal_issue 24
_journal_name_full 'Inorganic chemistry'
_journal_page_first 12737
_journal_page_last 12751
_journal_paper_doi 10.1021/acs.inorgchem.6b02007
_journal_volume 55
_journal_year 2016
_chemical_formula_moiety 'C44 H30 N8 Ru, 2(F6 P), 3(H2 O)'
_chemical_formula_sum 'C44 H36 F12 N8 O3 P2 Ru'
_chemical_formula_weight 1115.82
_space_group_crystal_system triclinic
_space_group_IT_number 2
_space_group_name_Hall '-P 1'
_space_group_name_H-M_alt 'P -1'
_atom_sites_solution_hydrogens mixed
_atom_sites_solution_primary direct
_audit_creation_date 2016-03-04
_audit_creation_method
;
Olex2 1.2
(compiled 2016.02.16 svn.r3265 for OlexSys, GUI svn.r5155)
;
_audit_update_record
;
2016-03-04 # Formatted by publCIF

;
_cell_angle_alpha 72.936(3)
_cell_angle_beta 81.380(3)
_cell_angle_gamma 71.364(3)
_cell_formula_units_Z 2
_cell_length_a 12.7248(11)
_cell_length_b 14.3433(11)
_cell_length_c 14.7081(12)
_cell_measurement_reflns_used 5883
_cell_measurement_temperature 150(2)
_cell_measurement_theta_max 22.20
_cell_measurement_theta_min 2.39
_cell_volume 2427.1(3)
_computing_cell_refinement '<i>APEX2</i> (Bruker, 2007)'
_computing_data_collection '<i>APEX2</i> (Bruker, 2007)'
_computing_data_reduction '<i>APEX2</i> (Bruker, 2007)'
_computing_molecular_graphics 'Olex2 (Dolomanov et al., 2009)'
_computing_publication_material 'Olex2 (Dolomanov et al., 2009)'
_computing_structure_refinement 'ShelXL (Sheldrick, 2015)'
_computing_structure_solution 'ShelXS (Sheldrick, 2008)'
_diffrn_ambient_temperature 150.0
_diffrn_measured_fraction_theta_full 0.979
_diffrn_measured_fraction_theta_max 0.979
_diffrn_measurement_device_type 'Bruker kappa APEXII CCD Diffractometer'
_diffrn_measurement_method '\f scans, and \w scans with \k offsets'
_diffrn_radiation_type MoK\a
_diffrn_radiation_wavelength 0.71073
_diffrn_reflns_av_R_equivalents 0.0689
_diffrn_reflns_av_unetI/netI 0.0812
_diffrn_reflns_Laue_measured_fraction_full 0.979
_diffrn_reflns_Laue_measured_fraction_max 0.979
_diffrn_reflns_limit_h_max 16
_diffrn_reflns_limit_h_min -16
_diffrn_reflns_limit_k_max 18
_diffrn_reflns_limit_k_min -11
_diffrn_reflns_limit_l_max 18
_diffrn_reflns_limit_l_min -17
_diffrn_reflns_number 37534
_diffrn_reflns_point_group_measured_fraction_full 0.979
_diffrn_reflns_point_group_measured_fraction_max 0.979
_diffrn_reflns_theta_full 24.999
_diffrn_reflns_theta_max 24.999
_diffrn_reflns_theta_min 1.451
_diffrn_source 'Incoatec I\mS microfocus X-ray source'
_exptl_absorpt_coefficient_mu 0.483
_exptl_absorpt_correction_T_max 0.7455
_exptl_absorpt_correction_T_min 0.6649
_exptl_absorpt_correction_type multi-scan
_exptl_absorpt_process_details
;
SADABS-2012/1 (Bruker,2012) was used for absorption correction.
wR2(int) was 0.1681 before and 0.0633 after correction.
The Ratio of minimum to maximum transmission is 0.8919.
The \l/2 correction factor is 0.0015.
;
_exptl_crystal_colour 'clear dark red'
_exptl_crystal_colour_lustre clear
_exptl_crystal_colour_modifier dark
_exptl_crystal_colour_primary red
_exptl_crystal_density_diffrn 1.527
_exptl_crystal_description plate
_exptl_crystal_F_000 1124
_exptl_crystal_size_max 0.05
_exptl_crystal_size_mid 0.04
_exptl_crystal_size_min 0.01
_refine_diff_density_max 0.892
_refine_diff_density_min -0.645
_refine_diff_density_rms 0.118
_refine_ls_extinction_method none
_refine_ls_goodness_of_fit_ref 1.075
_refine_ls_hydrogen_treatment constr
_refine_ls_matrix_type full
_refine_ls_number_parameters 640
_refine_ls_number_reflns 8363
_refine_ls_number_restraints 0
_refine_ls_restrained_S_all 1.075
_refine_ls_R_factor_all 0.0797
_refine_ls_R_factor_gt 0.0659
_refine_ls_shift/su_max 0.001
_refine_ls_shift/su_mean 0.000
_refine_ls_structure_factor_coef Fsqd
_refine_ls_weighting_details 'w=1/[\s^2^(Fo^2^)+(0.0685P)^2^+11.4976P] where P=(Fo^2^+2Fc^2^)/3'
_refine_ls_weighting_scheme calc
_refine_ls_wR_factor_gt 0.1668
_refine_ls_wR_factor_ref 0.1732
_reflns_Friedel_coverage 0.000
_reflns_number_gt 6836
_reflns_number_total 8363
_reflns_threshold_expression 'I > 2\s(I)'
_cod_data_source_file '[Ru(phen)2(4)](PF6)2.cif'
_cod_data_source_block p1bar_a
_cod_database_code 4349171
_shelx_space_group_comment
;
The symmetry employed for this shelxl refinement is uniquely defined
by the following loop, which should always be used as a source of
symmetry information in preference to the above space-group names.
They are only intended as comments.
;
_olex2_refinement_description
;
1. Fixed Uiso
 At 1.2 times of:
  All C(H) groups
 At 1.5 times of:
  All O(H,H) groups
2.a Free rotating group:
 O2(H2A,H2B), O3(H3A,H3B), O4(H4A,H4B)
2.b Aromatic/amide H refined with riding coordinates:
 C1(H1), C2(H2), C3(H3), C4(H4), C7(H7), C8(H8), C9(H9), C12(H12), C13(H13),
 C15(H15), C17(H17), C18(H18), C19(H19), C20(H20), C21(H21), C22(H22), C23(H23),
  C28(H28), C29(H29), C30(H30), C31(H31), C32(H32), C33(H33), C34(H34),
 C35(H35), C39(H39), C40(H40), C42(H42), C43(H43), C44(H44)
;
_shelx_shelxl_version_number 2014/7
_olex2_submission_special_instructions 'No special instructions were received'

loop_
_space_group_symop_operation_xyz
'x, y, z'
'-x, -y, -z'

loop_
_atom_site_label
_atom_site_type_symbol
_atom_site_fract_x
_atom_site_fract_y
_atom_site_fract_z
_atom_site_U_iso_or_equiv
_atom_site_adp_type
_atom_site_occupancy
_atom_site_site_symmetry_order
_atom_site_calc_flag
_atom_site_refinement_flags_posn
Ru1 Ru 0.73281(4) 0.68555(3) 0.76367(3) 0.01771(15) Uani 1 1 d .
N1 N 0.6950(3) 0.8109(3) 0.6483(3) 0.0197(10) Uani 1 1 d .
N2 N 0.7859(4) 0.6174(3) 0.6532(3) 0.0207(10) Uani 1 1 d .
N3 N 0.7659(4) 0.5503(3) 0.8688(3) 0.0199(10) Uani 1 1 d .
N4 N 0.5851(4) 0.6514(4) 0.7733(3) 0.0219(10) Uani 1 1 d .
N5 N 0.6891(4) 0.7647(3) 0.8670(3) 0.0188(10) Uani 1 1 d .
N6 N 0.8800(4) 0.7178(3) 0.7663(3) 0.0206(10) Uani 1 1 d .
N7 N 0.4828(5) 1.2947(4) 0.5957(5) 0.0511(17) Uani 1 1 d .
N8 N 1.0082(6) 0.1544(5) 0.6200(5) 0.0578(18) Uani 1 1 d .
C1 C 0.5604(7) 1.2729(5) 0.5270(6) 0.051(2) Uani 1 1 d .
H1 H 0.5827 1.3272 0.4824 0.061 Uiso 1 1 calc R
C2 C 0.6100(6) 1.1746(5) 0.5178(5) 0.0394(16) Uani 1 1 d .
H2 H 0.6648 1.1626 0.4677 0.047 Uiso 1 1 calc R
C3 C 0.4550(6) 1.2171(5) 0.6584(5) 0.0425(17) Uani 1 1 d .
H3 H 0.4010 1.2314 0.7084 0.051 Uiso 1 1 calc R
C4 C 0.5005(5) 1.1162(5) 0.6548(5) 0.0360(15) Uani 1 1 d .
H4 H 0.4784 1.0630 0.7013 0.043 Uiso 1 1 calc R
C5 C 0.5796(5) 1.0950(4) 0.5810(4) 0.0279(13) Uani 1 1 d .
C6 C 0.6282(4) 0.9896(4) 0.5722(4) 0.0225(12) Uani 1 1 d .
C7 C 0.6605(5) 0.9678(4) 0.4831(4) 0.0286(14) Uani 1 1 d .
H7 H 0.6496 1.0217 0.4263 0.034 Uiso 1 1 calc R
C8 C 0.6495(4) 0.9077(4) 0.6520(4) 0.0226(12) Uani 1 1 d .
H8 H 0.6307 0.9210 0.7129 0.027 Uiso 1 1 calc R
C9 C 0.7073(5) 0.8696(4) 0.4783(4) 0.0275(13) Uani 1 1 d .
H9 H 0.7288 0.8549 0.4181 0.033 Uiso 1 1 calc R
C10 C 0.7236(4) 0.7910(4) 0.5614(4) 0.0218(12) Uani 1 1 d .
C11 C 0.7723(4) 0.6826(4) 0.5637(4) 0.0214(12) Uani 1 1 d .
C12 C 0.8028(5) 0.6462(5) 0.4839(4) 0.0279(13) Uani 1 1 d .
H12 H 0.7935 0.6922 0.4223 0.033 Uiso 1 1 calc R
C13 C 0.8472(5) 0.5421(5) 0.4940(4) 0.0291(14) Uani 1 1 d .
H13 H 0.8670 0.5166 0.4391 0.035 Uiso 1 1 calc R
C14 C 0.8624(5) 0.4758(4) 0.5833(4) 0.0245(13) Uani 1 1 d .
C15 C 0.8300(4) 0.5172(4) 0.6603(4) 0.0212(12) Uani 1 1 d .
H15 H 0.8394 0.4719 0.7223 0.025 Uiso 1 1 calc R
C16 C 0.9102(5) 0.3632(5) 0.5978(4) 0.0302(14) Uani 1 1 d .
C17 C 0.8936(7) 0.3157(5) 0.5345(5) 0.0479(19) Uani 1 1 d .
H17 H 0.8477 0.3532 0.4827 0.057 Uiso 1 1 calc R
C18 C 0.9454(8) 0.2116(6) 0.5482(6) 0.058(2) Uani 1 1 d .
H18 H 0.9350 0.1798 0.5034 0.070 Uiso 1 1 calc R
C19 C 1.0202(7) 0.1994(5) 0.6830(6) 0.050(2) Uani 1 1 d .
H19 H 1.0627 0.1590 0.7363 0.060 Uiso 1 1 calc R
C20 C 0.9735(5) 0.3028(5) 0.6745(5) 0.0349(15) Uani 1 1 d .
H20 H 0.9847 0.3322 0.7210 0.042 Uiso 1 1 calc R
C21 C 0.8573(5) 0.5007(4) 0.9170(4) 0.0234(12) Uani 1 1 d .
H21 H 0.9146 0.5325 0.9076 0.028 Uiso 1 1 calc R
C22 C 0.8725(5) 0.4047(5) 0.9802(4) 0.0287(14) Uani 1 1 d .
H22 H 0.9398 0.3715 1.0115 0.034 Uiso 1 1 calc R
C23 C 0.7906(5) 0.3582(5) 0.9973(4) 0.0329(15) Uani 1 1 d .
H23 H 0.8002 0.2931 1.0412 0.039 Uiso 1 1 calc R
C24 C 0.6917(5) 0.4074(4) 0.9494(4) 0.0264(13) Uani 1 1 d .
C25 C 0.6833(4) 0.5043(4) 0.8861(4) 0.0219(12) Uani 1 1 d .
C26 C 0.5854(4) 0.5590(4) 0.8349(4) 0.0210(12) Uani 1 1 d .
C27 C 0.4956(5) 0.5173(5) 0.8500(4) 0.0274(13) Uani 1 1 d .
C28 C 0.5059(6) 0.4198(5) 0.9148(5) 0.0405(17) Uani 1 1 d .
H28 H 0.4461 0.3910 0.9250 0.049 Uiso 1 1 calc R
C29 C 0.5993(6) 0.3671(5) 0.9626(5) 0.0376(16) Uani 1 1 d .
H29 H 0.6036 0.3022 1.0056 0.045 Uiso 1 1 calc R
C30 C 0.4017(5) 0.5770(5) 0.7992(5) 0.0344(15) Uani 1 1 d .
H30 H 0.3383 0.5534 0.8070 0.041 Uiso 1 1 calc R
C31 C 0.4016(5) 0.6697(5) 0.7382(4) 0.0308(14) Uani 1 1 d .
H31 H 0.3379 0.7103 0.7037 0.037 Uiso 1 1 calc R
C32 C 0.4940(5) 0.7048(5) 0.7262(4) 0.0275(13) Uani 1 1 d .
H32 H 0.4921 0.7692 0.6830 0.033 Uiso 1 1 calc R
C33 C 0.5919(5) 0.7885(4) 0.9165(4) 0.0265(13) Uani 1 1 d .
H33 H 0.5325 0.7680 0.9045 0.032 Uiso 1 1 calc R
C34 C 0.5743(5) 0.8420(5) 0.9848(4) 0.0342(15) Uani 1 1 d .
H34 H 0.5046 0.8556 1.0199 0.041 Uiso 1 1 calc R
C35 C 0.6578(5) 0.8757(5) 1.0021(5) 0.0360(15) Uani 1 1 d .
H35 H 0.6461 0.9126 1.0487 0.043 Uiso 1 1 calc R
C36 C 0.7591(5) 0.8546(5) 0.9503(4) 0.0304(14) Uani 1 1 d .
C37 C 0.7727(5) 0.7984(4) 0.8838(4) 0.0222(12) Uani 1 1 d .
C38 C 0.8749(4) 0.7734(4) 0.8283(4) 0.0211(12) Uani 1 1 d .
C39 C 0.8520(6) 0.8881(6) 0.9598(5) 0.0421(17) Uani 1 1 d .
H39 H 0.8456 0.9258 1.0048 0.051 Uiso 1 1 calc R
C40 C 0.9477(5) 0.8666(5) 0.9055(5) 0.0352(15) Uani 1 1 d .
H40 H 1.0066 0.8908 0.9125 0.042 Uiso 1 1 calc R
C41 C 0.9630(5) 0.8083(5) 0.8379(4) 0.0283(14) Uani 1 1 d .
C42 C 1.0582(5) 0.7840(5) 0.7799(4) 0.0299(14) Uani 1 1 d .
H42 H 1.1194 0.8072 0.7827 0.036 Uiso 1 1 calc R
C43 C 1.0643(5) 0.7271(5) 0.7193(4) 0.0308(14) Uani 1 1 d .
H43 H 1.1306 0.7094 0.6806 0.037 Uiso 1 1 calc R
C44 C 0.9742(5) 0.6944(4) 0.7132(4) 0.0249(13) Uani 1 1 d .
H44 H 0.9800 0.6545 0.6703 0.030 Uiso 1 1 calc R
P1 P 0.28065(13) 0.94807(13) 0.82494(12) 0.0304(4) Uani 1 1 d .
F1 F 0.2272(4) 0.9736(4) 0.7282(3) 0.0739(15) Uani 1 1 d .
F2 F 0.3311(4) 0.9242(4) 0.9240(3) 0.0710(15) Uani 1 1 d .
F3 F 0.2815(4) 1.0631(3) 0.8030(4) 0.0768(16) Uani 1 1 d .
F4 F 0.2808(4) 0.8328(3) 0.8501(3) 0.0629(13) Uani 1 1 d .
F5 F 0.1583(3) 0.9783(3) 0.8755(3) 0.0543(11) Uani 1 1 d .
F6 F 0.4019(3) 0.9182(3) 0.7739(3) 0.0538(11) Uani 1 1 d .
P2 P 1.16674(14) 0.41026(14) 0.80788(13) 0.0356(4) Uani 1 1 d .
F7 F 1.0483(3) 0.4558(3) 0.7634(3) 0.0464(10) Uani 1 1 d .
F8 F 1.2859(4) 0.3686(4) 0.8496(4) 0.0746(15) Uani 1 1 d .
F9 F 1.2047(4) 0.5028(4) 0.7314(4) 0.0776(16) Uani 1 1 d .
F10 F 1.1274(5) 0.3252(5) 0.8796(5) 0.103(2) Uani 1 1 d .
F11 F 1.1236(4) 0.4841(5) 0.8752(4) 0.0911(19) Uani 1 1 d .
F12 F 1.2099(4) 0.3461(4) 0.7331(4) 0.0707(15) Uani 1 1 d .
O2 O 0.6202(5) 0.5005(4) 0.4127(5) 0.0573(15) Uani 1 1 d .
H2A H 0.6754 0.4999 0.3699 0.086 Uiso 1 1 d G
H2B H 0.5805 0.5631 0.4095 0.086 Uiso 1 1 d G
O3 O 0.8813(5) 1.0572(4) 0.4175(4) 0.0538(14) Uani 1 1 d .
H3A H 0.8925 1.0275 0.4773 0.081 Uiso 1 1 d G
H3B H 0.9011 1.0118 0.3877 0.081 Uiso 1 1 d G
O4 O 0.8908(5) 0.9547(5) 0.6066(5) 0.0763(19) Uani 1 1 d .
H4A H 0.8470 1.0001 0.6344 0.114 Uiso 1 1 d G
H4B H 0.9597 0.9496 0.6125 0.114 Uiso 1 1 d G

loop_
_atom_site_aniso_label
_atom_site_aniso_U_11
_atom_site_aniso_U_22
_atom_site_aniso_U_33
_atom_site_aniso_U_23
_atom_site_aniso_U_13
_atom_site_aniso_U_12
Ru1 0.0165(2) 0.0171(3) 0.0212(2) -0.00537(17) -0.00191(16) -0.00655(17)
N1 0.015(2) 0.020(3) 0.026(2) -0.008(2) -0.0009(19) -0.0073(19)
N2 0.015(2) 0.020(3) 0.029(3) -0.009(2) -0.0031(19) -0.0055(19)
N3 0.018(2) 0.021(3) 0.021(2) -0.008(2) -0.0013(18) -0.0037(19)
N4 0.022(2) 0.024(3) 0.022(2) -0.009(2) 0.0010(19) -0.008(2)
N5 0.018(2) 0.017(2) 0.022(2) -0.0050(19) -0.0029(18) -0.0048(19)
N6 0.020(2) 0.018(2) 0.024(2) -0.005(2) -0.0045(19) -0.0057(19)
N7 0.053(4) 0.022(3) 0.070(4) -0.013(3) 0.000(3) 0.000(3)
N8 0.081(5) 0.031(3) 0.058(4) -0.017(3) -0.012(4) -0.003(3)
C1 0.066(5) 0.022(4) 0.056(5) -0.006(3) 0.005(4) -0.008(4)
C2 0.049(4) 0.020(3) 0.041(4) -0.001(3) 0.001(3) -0.006(3)
C3 0.034(4) 0.032(4) 0.059(5) -0.020(4) 0.005(3) -0.002(3)
C4 0.027(3) 0.031(4) 0.046(4) -0.005(3) -0.001(3) -0.009(3)
C5 0.024(3) 0.023(3) 0.033(3) -0.006(3) -0.007(3) -0.001(2)
C6 0.017(3) 0.022(3) 0.028(3) -0.004(2) -0.002(2) -0.007(2)
C7 0.031(3) 0.019(3) 0.028(3) 0.001(2) -0.005(3) -0.002(3)
C8 0.016(3) 0.026(3) 0.029(3) -0.011(3) -0.001(2) -0.009(2)
C9 0.027(3) 0.027(3) 0.022(3) -0.001(2) -0.004(2) -0.003(3)
C10 0.014(3) 0.024(3) 0.027(3) -0.008(2) -0.001(2) -0.004(2)
C11 0.018(3) 0.025(3) 0.025(3) -0.009(2) 0.001(2) -0.010(2)
C12 0.028(3) 0.027(3) 0.029(3) -0.005(3) -0.004(3) -0.009(3)
C13 0.027(3) 0.033(4) 0.032(3) -0.017(3) 0.002(3) -0.009(3)
C14 0.023(3) 0.022(3) 0.031(3) -0.008(3) -0.005(2) -0.008(2)
C15 0.023(3) 0.023(3) 0.023(3) -0.006(2) -0.002(2) -0.012(2)
C16 0.030(3) 0.023(3) 0.037(3) -0.012(3) 0.000(3) -0.004(3)
C17 0.070(5) 0.034(4) 0.042(4) -0.016(3) -0.020(4) -0.006(4)
C18 0.090(7) 0.034(4) 0.055(5) -0.014(4) -0.016(5) -0.015(4)
C19 0.069(5) 0.026(4) 0.056(5) -0.013(3) -0.017(4) -0.005(4)
C20 0.039(4) 0.025(3) 0.044(4) -0.015(3) -0.006(3) -0.006(3)
C21 0.024(3) 0.025(3) 0.024(3) -0.011(2) 0.002(2) -0.008(2)
C22 0.028(3) 0.028(3) 0.028(3) -0.001(3) -0.010(3) -0.008(3)
C23 0.039(4) 0.023(3) 0.030(3) 0.002(3) -0.004(3) -0.009(3)
C24 0.032(3) 0.021(3) 0.027(3) -0.006(2) 0.003(3) -0.011(3)
C25 0.022(3) 0.028(3) 0.019(3) -0.010(2) 0.002(2) -0.011(2)
C26 0.023(3) 0.020(3) 0.023(3) -0.009(2) 0.000(2) -0.009(2)
C27 0.027(3) 0.025(3) 0.033(3) -0.009(3) 0.003(3) -0.012(3)
C28 0.037(4) 0.036(4) 0.050(4) -0.002(3) -0.001(3) -0.022(3)
C29 0.044(4) 0.029(4) 0.039(4) 0.003(3) -0.001(3) -0.021(3)
C30 0.025(3) 0.040(4) 0.046(4) -0.008(3) -0.009(3) -0.021(3)
C31 0.022(3) 0.039(4) 0.037(3) -0.014(3) -0.006(3) -0.009(3)
C32 0.025(3) 0.031(3) 0.029(3) -0.007(3) -0.005(2) -0.011(3)
C33 0.023(3) 0.028(3) 0.029(3) -0.006(3) -0.002(2) -0.009(3)
C34 0.031(3) 0.043(4) 0.033(3) -0.020(3) 0.004(3) -0.011(3)
C35 0.040(4) 0.036(4) 0.039(4) -0.018(3) -0.004(3) -0.012(3)
C36 0.031(3) 0.030(4) 0.033(3) -0.010(3) -0.007(3) -0.009(3)
C37 0.024(3) 0.020(3) 0.022(3) -0.005(2) -0.005(2) -0.006(2)
C38 0.020(3) 0.018(3) 0.025(3) -0.003(2) -0.007(2) -0.006(2)
C39 0.047(4) 0.054(5) 0.043(4) -0.026(4) -0.001(3) -0.027(4)
C40 0.037(4) 0.035(4) 0.044(4) -0.013(3) -0.014(3) -0.017(3)
C41 0.033(3) 0.024(3) 0.030(3) 0.000(3) -0.013(3) -0.012(3)
C42 0.033(3) 0.028(3) 0.034(3) -0.003(3) -0.003(3) -0.019(3)
C43 0.021(3) 0.032(4) 0.036(3) -0.006(3) 0.004(3) -0.009(3)
C44 0.028(3) 0.023(3) 0.026(3) -0.008(2) -0.001(2) -0.009(3)
P1 0.0310(9) 0.0286(9) 0.0347(9) -0.0056(7) -0.0042(7) -0.0142(7)
F1 0.068(3) 0.105(4) 0.043(3) -0.013(3) -0.017(2) -0.017(3)
F2 0.055(3) 0.099(4) 0.069(3) -0.045(3) -0.022(2) -0.007(3)
F3 0.064(3) 0.034(3) 0.132(5) -0.030(3) 0.023(3) -0.019(2)
F4 0.087(3) 0.035(2) 0.071(3) -0.013(2) 0.018(3) -0.034(2)
F5 0.037(2) 0.063(3) 0.065(3) -0.021(2) 0.007(2) -0.018(2)
F6 0.038(2) 0.043(2) 0.078(3) -0.018(2) 0.014(2) -0.0154(19)
P2 0.0260(9) 0.0464(11) 0.0402(10) -0.0190(8) -0.0021(7) -0.0113(8)
F7 0.027(2) 0.047(2) 0.073(3) -0.029(2) -0.0139(19) -0.0046(17)
F8 0.042(3) 0.091(4) 0.096(4) -0.025(3) -0.033(3) -0.013(3)
F9 0.045(3) 0.056(3) 0.118(4) -0.003(3) 0.009(3) -0.022(2)
F10 0.067(4) 0.095(4) 0.109(5) 0.047(4) -0.008(3) -0.037(3)
F11 0.073(4) 0.135(5) 0.092(4) -0.084(4) -0.015(3) -0.013(3)
F12 0.052(3) 0.073(3) 0.086(4) -0.052(3) -0.010(2) 0.013(2)
O2 0.051(3) 0.029(3) 0.089(4) -0.017(3) 0.013(3) -0.014(2)
O3 0.067(4) 0.057(3) 0.051(3) -0.021(3) -0.001(3) -0.031(3)
O4 0.051(4) 0.073(5) 0.090(5) 0.004(4) -0.005(4) -0.020(3)

loop_
_atom_type_symbol
_atom_type_description
_atom_type_scat_dispersion_real
_atom_type_scat_dispersion_imag
_atom_type_scat_source
C C 0.0033 0.0016 'International Tables Vol C Tables 4.2.6.8 and 6.1.1.4'
H H 0.0000 0.0000 'International Tables Vol C Tables 4.2.6.8 and 6.1.1.4'
F F 0.0171 0.0103 'International Tables Vol C Tables 4.2.6.8 and 6.1.1.4'
N N 0.0061 0.0033 'International Tables Vol C Tables 4.2.6.8 and 6.1.1.4'
O O 0.0106 0.0060 'International Tables Vol C Tables 4.2.6.8 and 6.1.1.4'
P P 0.1023 0.0942 'International Tables Vol C Tables 4.2.6.8 and 6.1.1.4'
Ru Ru -1.2594 0.8363 'International Tables Vol C Tables 4.2.6.8 and 6.1.1.4'

loop_
_geom_angle_atom_site_label_1
_geom_angle_atom_site_label_2
_geom_angle_atom_site_label_3
_geom_angle
N1 Ru1 N4 95.86(17)
N1 Ru1 N5 96.70(17)
N1 Ru1 N6 87.58(17)
N2 Ru1 N1 79.27(18)
N2 Ru1 N3 94.69(18)
N2 Ru1 N4 88.29(17)
N2 Ru1 N5 173.86(18)
N2 Ru1 N6 95.62(17)
N3 Ru1 N1 172.78(18)
N3 Ru1 N4 79.88(18)
N3 Ru1 N5 89.63(17)
N3 Ru1 N6 97.03(17)
N4 Ru1 N5 96.78(17)
N4 Ru1 N6 175.23(18)
N5 Ru1 N6 79.49(17)
C8 N1 Ru1 125.9(4)
C8 N1 C10 118.7(5)
C10 N1 Ru1 115.4(4)
C11 N2 Ru1 115.3(4)
C15 N2 Ru1 126.9(4)
C15 N2 C11 117.8(5)
C21 N3 Ru1 129.2(4)
C21 N3 C25 117.2(5)
C25 N3 Ru1 113.5(3)
C26 N4 Ru1 113.5(4)
C32 N4 Ru1 129.0(4)
C32 N4 C26 117.5(5)
C33 N5 Ru1 128.8(4)
C33 N5 C37 117.4(5)
C37 N5 Ru1 113.9(3)
C38 N6 Ru1 113.8(3)
C44 N6 Ru1 128.3(4)
C44 N6 C38 117.9(5)
C3 N7 C1 117.3(6)
C19 N8 C18 117.4(7)
N7 C1 H1 118.5
N7 C1 C2 122.9(7)
C2 C1 H1 118.5
C1 C2 H2 120.1
C5 C2 C1 119.8(7)
C5 C2 H2 120.1
N7 C3 H3 118.2
N7 C3 C4 123.6(7)
C4 C3 H3 118.2
C3 C4 H4 120.8
C3 C4 C5 118.3(6)
C5 C4 H4 120.8
C2 C5 C4 118.0(6)
C2 C5 C6 121.4(6)
C4 C5 C6 120.6(5)
C7 C6 C5 122.0(5)
C8 C6 C5 121.1(5)
C8 C6 C7 116.8(5)
C6 C7 H7 120.0
C9 C7 C6 120.1(5)
C9 C7 H7 120.0
N1 C8 C6 123.6(5)
N1 C8 H8 118.2
C6 C8 H8 118.2
C7 C9 H9 120.1
C7 C9 C10 119.8(6)
C10 C9 H9 120.1
N1 C10 C9 120.8(5)
N1 C10 C11 115.2(5)
C9 C10 C11 123.9(5)
N2 C11 C10 114.8(5)
N2 C11 C12 120.9(5)
C12 C11 C10 124.3(5)
C11 C12 H12 120.1
C11 C12 C13 119.7(6)
C13 C12 H12 120.1
C12 C13 H13 119.9
C14 C13 C12 120.1(5)
C14 C13 H13 119.9
C13 C14 C15 117.3(5)
C13 C14 C16 122.1(5)
C15 C14 C16 120.6(5)
N2 C15 C14 124.2(5)
N2 C15 H15 117.9
C14 C15 H15 117.9
C17 C16 C14 120.9(6)
C17 C16 C20 117.6(6)
C20 C16 C14 121.5(5)
C16 C17 H17 120.7
C16 C17 C18 118.5(7)
C18 C17 H17 120.7
N8 C18 C17 123.9(7)
N8 C18 H18 118.1
C17 C18 H18 118.1
N8 C19 H19 118.6
N8 C19 C20 122.8(7)
C20 C19 H19 118.6
C16 C20 H20 120.2
C19 C20 C16 119.7(6)
C19 C20 H20 120.2
N3 C21 H21 118.5
N3 C21 C22 123.0(5)
C22 C21 H21 118.5
C21 C22 H22 120.0
C23 C22 C21 120.0(5)
C23 C22 H22 120.0
C22 C23 H23 120.2
C22 C23 C24 119.7(5)
C24 C23 H23 120.2
C23 C24 C25 116.8(5)
C23 C24 C29 124.8(6)
C25 C24 C29 118.5(5)
N3 C25 C24 123.4(5)
N3 C25 C26 116.6(5)
C24 C25 C26 120.0(5)
N4 C26 C25 116.3(5)
N4 C26 C27 123.8(5)
C27 C26 C25 120.0(5)
C26 C27 C28 118.8(6)
C30 C27 C26 116.3(5)
C30 C27 C28 124.9(6)
C27 C28 H28 119.3
C29 C28 C27 121.4(6)
C29 C28 H28 119.3
C24 C29 H29 119.3
C28 C29 C24 121.3(6)
C28 C29 H29 119.3
C27 C30 H30 120.2
C31 C30 C27 119.7(5)
C31 C30 H30 120.2
C30 C31 H31 119.7
C30 C31 C32 120.5(6)
C32 C31 H31 119.7
N4 C32 C31 122.2(6)
N4 C32 H32 118.9
C31 C32 H32 118.9
N5 C33 H33 118.7
N5 C33 C34 122.6(5)
C34 C33 H33 118.7
C33 C34 H34 119.9
C35 C34 C33 120.3(6)
C35 C34 H34 119.9
C34 C35 H35 120.6
C34 C35 C36 118.8(6)
C36 C35 H35 120.6
C35 C36 C37 118.3(6)
C35 C36 C39 124.2(6)
C37 C36 C39 117.5(6)
N5 C37 C36 122.6(5)
N5 C37 C38 116.0(5)
C36 C37 C38 121.4(5)
N6 C38 C37 116.8(5)
N6 C38 C41 123.3(5)
C41 C38 C37 119.8(5)
C36 C39 H39 119.5
C40 C39 C36 121.0(6)
C40 C39 H39 119.5
C39 C40 H40 119.0
C39 C40 C41 122.0(6)
C41 C40 H40 119.0
C38 C41 C40 118.3(6)
C42 C41 C38 116.8(6)
C42 C41 C40 125.0(6)
C41 C42 H42 120.0
C43 C42 C41 120.1(6)
C43 C42 H42 120.0
C42 C43 H43 119.8
C42 C43 C44 120.5(6)
C44 C43 H43 119.8
N6 C44 C43 121.4(6)
N6 C44 H44 119.3
C43 C44 H44 119.3
F1 P1 F2 178.2(3)
F1 P1 F3 89.9(3)
F1 P1 F4 91.9(3)
F1 P1 F5 89.1(3)
F1 P1 F6 90.4(3)
F2 P1 F3 89.6(3)
F2 P1 F4 88.7(3)
F2 P1 F5 89.1(3)
F2 P1 F6 91.3(3)
F3 P1 F5 89.2(2)
F3 P1 F6 90.8(2)
F4 P1 F3 178.2(3)
F4 P1 F5 90.5(2)
F4 P1 F6 89.5(2)
F6 P1 F5 179.5(3)
F7 P2 F9 88.4(3)
F8 P2 F7 177.8(3)
F8 P2 F9 89.4(3)
F10 P2 F7 90.1(3)
F10 P2 F8 92.1(3)
F10 P2 F9 178.3(3)
F10 P2 F11 92.8(4)
F10 P2 F12 92.4(4)
F11 P2 F7 88.5(3)
F11 P2 F8 91.1(3)
F11 P2 F9 86.5(3)
F12 P2 F7 89.8(2)
F12 P2 F8 90.4(3)
F12 P2 F9 88.3(3)
F12 P2 F11 174.6(4)
H2A O2 H2B 109.5
H3A O3 H3B 107.9
H4A O4 H4B 109.5

loop_
_geom_bond_atom_site_label_1
_geom_bond_atom_site_label_2
_geom_bond_distance
Ru1 N1 2.061(4)
Ru1 N2 2.057(5)
Ru1 N3 2.060(4)
Ru1 N4 2.064(5)
Ru1 N5 2.065(4)
Ru1 N6 2.076(4)
N1 C8 1.337(7)
N1 C10 1.361(7)
N2 C11 1.372(7)
N2 C15 1.344(7)
N3 C21 1.336(7)
N3 C25 1.367(7)
N4 C26 1.368(7)
N4 C32 1.331(7)
N5 C33 1.335(7)
N5 C37 1.379(7)
N6 C38 1.359(7)
N6 C44 1.332(7)
N7 C1 1.336(9)
N7 C3 1.329(9)
N8 C18 1.324(10)
N8 C19 1.324(10)
C1 H1 0.9500
C1 C2 1.387(9)
C2 H2 0.9500
C2 C5 1.367(9)
C3 H3 0.9500
C3 C4 1.390(9)
C4 H4 0.9500
C4 C5 1.397(9)
C5 C6 1.476(8)
C6 C7 1.406(8)
C6 C8 1.384(8)
C7 H7 0.9500
C7 C9 1.362(8)
C8 H8 0.9500
C9 H9 0.9500
C9 C10 1.388(8)
C10 C11 1.471(8)
C11 C12 1.375(8)
C12 H12 0.9500
C12 C13 1.388(8)
C13 H13 0.9500
C13 C14 1.376(8)
C14 C15 1.379(8)
C14 C16 1.495(8)
C15 H15 0.9500
C16 C17 1.377(9)
C16 C20 1.388(9)
C17 H17 0.9500
C17 C18 1.392(10)
C18 H18 0.9500
C19 H19 0.9500
C19 C20 1.385(9)
C20 H20 0.9500
C21 H21 0.9500
C21 C22 1.389(8)
C22 H22 0.9500
C22 C23 1.364(9)
C23 H23 0.9500
C23 C24 1.408(9)
C24 C25 1.410(8)
C24 C29 1.433(9)
C25 C26 1.431(8)
C26 C27 1.413(8)
C27 C28 1.420(9)
C27 C30 1.399(8)
C28 H28 0.9500
C28 C29 1.358(9)
C29 H29 0.9500
C30 H30 0.9500
C30 C31 1.367(9)
C31 H31 0.9500
C31 C32 1.391(8)
C32 H32 0.9500
C33 H33 0.9500
C33 C34 1.387(8)
C34 H34 0.9500
C34 C35 1.381(9)
C35 H35 0.9500
C35 C36 1.388(9)
C36 C37 1.401(8)
C36 C39 1.449(9)
C37 C38 1.429(8)
C38 C41 1.405(8)
C39 H39 0.9500
C39 C40 1.352(9)
C40 H40 0.9500
C40 C41 1.433(9)
C41 C42 1.382(9)
C42 H42 0.9500
C42 C43 1.354(9)
C43 H43 0.9500
C43 C44 1.395(8)
C44 H44 0.9500
P1 F1 1.565(5)
P1 F2 1.580(5)
P1 F3 1.588(5)
P1 F4 1.584(4)
P1 F5 1.605(4)
P1 F6 1.596(4)
P2 F7 1.594(4)
P2 F8 1.587(4)
P2 F9 1.622(5)
P2 F10 1.526(5)
P2 F11 1.575(5)
P2 F12 1.564(5)
O2 H2A 0.8707
O2 H2B 0.8698
O3 H3A 0.8695
O3 H3B 0.8422
O4 H4A 0.8700
O4 H4B 0.8706

loop_
_geom_hbond_atom_site_label_D
_geom_hbond_atom_site_label_H
_geom_hbond_atom_site_label_A
_geom_hbond_distance_DH
_geom_hbond_distance_HA
_geom_hbond_distance_DA
_geom_hbond_angle_DHA
_geom_hbond_site_symmetry_A
O2 H2A F9 0.87 1.97 2.835(7) 176.9 2_766
O2 H2B N7 0.87 1.92 2.781(7) 170.0 2_676
O3 H3A O4 0.87 1.88 2.739(9) 168.2 .
O4 H4B O3 0.87 1.98 2.823(8) 162.1 2_776

loop_
_geom_torsion_atom_site_label_1
_geom_torsion_atom_site_label_2
_geom_torsion_atom_site_label_3
_geom_torsion_atom_site_label_4
_geom_torsion
Ru1 N1 C8 C6 178.3(4)
Ru1 N1 C10 C9 -176.9(4)
Ru1 N1 C10 C11 2.7(6)
Ru1 N2 C11 C10 1.0(6)
Ru1 N2 C11 C12 -178.9(4)
Ru1 N2 C15 C14 178.9(4)
Ru1 N3 C21 C22 -173.7(4)
Ru1 N3 C25 C24 174.8(4)
Ru1 N3 C25 C26 -4.3(6)
Ru1 N4 C26 C25 3.4(6)
Ru1 N4 C26 C27 -177.1(4)
Ru1 N4 C32 C31 177.7(4)
Ru1 N5 C33 C34 179.6(4)
Ru1 N5 C37 C36 179.2(4)
Ru1 N5 C37 C38 -0.2(6)
Ru1 N6 C38 C37 1.9(6)
Ru1 N6 C38 C41 -176.5(4)
Ru1 N6 C44 C43 175.9(4)
N1 C10 C11 N2 -2.5(7)
N1 C10 C11 C12 177.5(5)
N2 C11 C12 C13 0.5(8)
N3 C21 C22 C23 -1.8(9)
N3 C25 C26 N4 0.6(7)
N3 C25 C26 C27 -179.0(5)
N4 C26 C27 C28 179.1(6)
N4 C26 C27 C30 -1.3(9)
N5 C33 C34 C35 1.9(10)
N5 C37 C38 N6 -1.2(7)
N5 C37 C38 C41 177.3(5)
N6 C38 C41 C40 179.9(5)
N6 C38 C41 C42 0.4(8)
N7 C1 C2 C5 -0.1(12)
N7 C3 C4 C5 -0.3(11)
N8 C19 C20 C16 0.6(12)
C1 N7 C3 C4 -1.4(12)
C1 C2 C5 C4 -1.5(10)
C1 C2 C5 C6 178.4(6)
C2 C5 C6 C7 -32.4(9)
C2 C5 C6 C8 144.2(6)
C3 N7 C1 C2 1.6(12)
C3 C4 C5 C2 1.7(10)
C3 C4 C5 C6 -178.2(6)
C4 C5 C6 C7 147.5(6)
C4 C5 C6 C8 -35.9(8)
C5 C6 C7 C9 178.6(5)
C5 C6 C8 N1 -178.9(5)
C6 C7 C9 C10 -0.3(9)
C7 C6 C8 N1 -2.2(8)
C7 C9 C10 N1 -1.1(9)
C7 C9 C10 C11 179.3(5)
C8 N1 C10 C9 0.8(8)
C8 N1 C10 C11 -179.5(4)
C8 C6 C7 C9 1.8(8)
C9 C10 C11 N2 177.1(5)
C9 C10 C11 C12 -2.9(9)
C10 N1 C8 C6 0.8(8)
C10 C11 C12 C13 -179.4(5)
C11 N2 C15 C14 0.0(8)
C11 C12 C13 C14 -1.2(9)
C12 C13 C14 C15 1.2(8)
C12 C13 C14 C16 -179.8(5)
C13 C14 C15 N2 -0.7(8)
C13 C14 C16 C17 -30.8(9)
C13 C14 C16 C20 148.5(6)
C14 C16 C17 C18 176.2(7)
C14 C16 C20 C19 -177.2(6)
C15 N2 C11 C10 180.0(4)
C15 N2 C11 C12 0.0(7)
C15 C14 C16 C17 148.1(7)
C15 C14 C16 C20 -32.6(9)
C16 C14 C15 N2 -179.6(5)
C16 C17 C18 N8 1.6(13)
C17 C16 C20 C19 2.2(10)
C18 N8 C19 C20 -2.3(13)
C19 N8 C18 C17 1.2(13)
C20 C16 C17 C18 -3.2(11)
C21 N3 C25 C24 -1.8(8)
C21 N3 C25 C26 179.2(5)
C21 C22 C23 C24 1.0(10)
C22 C23 C24 C25 -0.6(9)
C22 C23 C24 C29 -178.9(6)
C23 C24 C25 N3 1.0(9)
C23 C24 C25 C26 -180.0(5)
C23 C24 C29 C28 178.9(6)
C24 C25 C26 N4 -178.5(5)
C24 C25 C26 C27 2.0(8)
C25 N3 C21 C22 2.2(8)
C25 C24 C29 C28 0.7(10)
C25 C26 C27 C28 -1.4(9)
C25 C26 C27 C30 178.2(5)
C26 N4 C32 C31 0.1(8)
C26 C27 C28 C29 0.5(10)
C26 C27 C30 C31 0.8(9)
C27 C28 C29 C24 -0.1(11)
C27 C30 C31 C32 0.1(10)
C28 C27 C30 C31 -179.7(7)
C29 C24 C25 N3 179.4(5)
C29 C24 C25 C26 -1.6(9)
C30 C27 C28 C29 -179.0(7)
C30 C31 C32 N4 -0.6(10)
C32 N4 C26 C25 -178.6(5)
C32 N4 C26 C27 0.9(8)
C33 N5 C37 C36 0.6(8)
C33 N5 C37 C38 -178.8(5)
C33 C34 C35 C36 -0.3(10)
C34 C35 C36 C37 -1.1(9)
C34 C35 C36 C39 178.1(6)
C35 C36 C37 N5 0.9(9)
C35 C36 C37 C38 -179.7(5)
C35 C36 C39 C40 -178.6(7)
C36 C37 C38 N6 179.4(5)
C36 C37 C38 C41 -2.1(8)
C36 C39 C40 C41 -1.3(11)
C37 N5 C33 C34 -2.1(8)
C37 C36 C39 C40 0.6(10)
C37 C38 C41 C40 1.4(8)
C37 C38 C41 C42 -178.1(5)
C38 N6 C44 C43 -1.1(8)
C38 C41 C42 C43 -1.5(9)
C39 C36 C37 N5 -178.3(5)
C39 C36 C37 C38 1.0(9)
C39 C40 C41 C38 0.2(9)
C39 C40 C41 C42 179.7(6)
C40 C41 C42 C43 179.0(6)
C41 C42 C43 C44 1.4(9)
C42 C43 C44 N6 0.0(9)
C44 N6 C38 C37 179.4(5)
C44 N6 C38 C41 1.0(8)

loop_
_smtbx_masks_void_nr
_smtbx_masks_void_average_x
_smtbx_masks_void_average_y
_smtbx_masks_void_average_z
_smtbx_masks_void_volume
_smtbx_masks_void_count_electrons
1 0.000 0.000 0.000 338.7 151.1
